data_2236381
loop_
_publ_author_name
'Fun, Hoong-Kun'
'Chantrapromma, Suchada'
'Nilwanna, Boonlerd'
'Kobkeatthawin, Thawanrat'
'Boonnak, Nawong'

_publ_section_title
;
 (<i>E</i>)-1-(2,4-Dinitrophenyl)-2-[1-(3-nitrophenyl)ethylidene]hydrazine
;
_journal_coeditor_code IS5180
_journal_issue 9
_journal_name_full 'Acta Crystallographica Section E'
_journal_page_first o2684
_journal_page_last o2685
_journal_paper_doi 10.1107/S1600536812034812
_journal_volume 68
_journal_year 2012
_chemical_formula_iupac 'C14 H11 N5 O6'
_chemical_formula_moiety 'C14 H11 N5 O6'
_chemical_formula_sum 'C14 H11 N5 O6'
_chemical_formula_weight 345.28
_chemical_melting_point_gt 507
_chemical_melting_point_lt 508
_chemical_name_systematic
;
(<i>E</i>)-1-(2,4-Dinitrophenyl)-2-[1-(3-nitrophenyl)ethylidene]hydrazine
;
_space_group_IT_number 14
_symmetry_cell_setting monoclinic
_symmetry_space_group_name_Hall '-P 2ybc'
_symmetry_space_group_name_H-M 'P 1 21/c 1'
_atom_sites_solution_hydrogens geom
_atom_sites_solution_primary direct
_atom_sites_solution_secondary difmap
_audit_creation_method SHELXL-97
_cell_angle_alpha 90.00
_cell_angle_beta 115.1580(10)
_cell_angle_gamma 90.00
_cell_formula_units_Z 12
_cell_length_a 7.3309(2)
_cell_length_b 38.3569(8)
_cell_length_c 16.8027(4)
_cell_measurement_reflns_used 12460
_cell_measurement_temperature 100(2)
_cell_measurement_theta_max 30.00
_cell_measurement_theta_min 1.06
_cell_volume 4276.57(18)
_computing_cell_refinement 'SAINT (Bruker, 2005)'
_computing_data_collection 'APEX2 (Bruker, 2005)'
_computing_data_reduction 'SAINT (Bruker, 2005)'
_computing_molecular_graphics 'SHELXTL (Sheldrick, 2008)'
_computing_publication_material
;
SHELXTL (Sheldrick, 2008) and PLATON (Spek, 2009)
;
_computing_structure_refinement 'SHELXTL (Sheldrick, 2008)'
_computing_structure_solution 'SHELXTL (Sheldrick, 2008)'
_diffrn_ambient_temperature 100
_diffrn_measured_fraction_theta_full 0.999
_diffrn_measured_fraction_theta_max 0.999
_diffrn_measurement_device_type 'Bruker APEXII CCD area-detector'
_diffrn_measurement_method '\f and \w scans'
_diffrn_radiation_monochromator graphite
_diffrn_radiation_source 'sealed tube'
_diffrn_radiation_type MoK\a
_diffrn_radiation_wavelength 0.71073
_diffrn_reflns_av_R_equivalents 0.0723
_diffrn_reflns_av_sigmaI/netI 0.0767
_diffrn_reflns_limit_h_max 10
_diffrn_reflns_limit_h_min -10
_diffrn_reflns_limit_k_max 53
_diffrn_reflns_limit_k_min -49
_diffrn_reflns_limit_l_max 23
_diffrn_reflns_limit_l_min -22
_diffrn_reflns_number 49752
_diffrn_reflns_theta_full 30.00
_diffrn_reflns_theta_max 30.00
_diffrn_reflns_theta_min 1.06
_diffrn_standards_number 0
_exptl_absorpt_coefficient_mu 0.129
_exptl_absorpt_correction_T_max 0.9878
_exptl_absorpt_correction_T_min 0.9395
_exptl_absorpt_correction_type multi-scan
_exptl_absorpt_process_details '(SADABS; Bruker, 2005)'
_exptl_crystal_colour Yellow
_exptl_crystal_density_diffrn 1.609
_exptl_crystal_density_method 'not measured'
_exptl_crystal_description Block
_exptl_crystal_F_000 2136
_exptl_crystal_size_max 0.49
_exptl_crystal_size_mid 0.10
_exptl_crystal_size_min 0.10
_refine_diff_density_max 0.509
_refine_diff_density_min -0.378
_refine_ls_extinction_method none
_refine_ls_goodness_of_fit_ref 1.069
_refine_ls_hydrogen_treatment constr
_refine_ls_matrix_type full
_refine_ls_number_parameters 679
_refine_ls_number_reflns 12460
_refine_ls_number_restraints 0
_refine_ls_restrained_S_all 1.069
_refine_ls_R_factor_all 0.1289
_refine_ls_R_factor_gt 0.0769
_refine_ls_shift/su_max 0.001
_refine_ls_shift/su_mean 0.001
_refine_ls_structure_factor_coef Fsqd
_refine_ls_weighting_details 'calc w=1/[\s^2^(Fo^2^)+(0.0437P)^2^+3.8937P] where P=(Fo^2^+2Fc^2^)/3'
_refine_ls_weighting_scheme calc
_refine_ls_wR_factor_gt 0.1345
_refine_ls_wR_factor_ref 0.1588
_reflns_number_gt 7719
_reflns_number_total 12460
_reflns_threshold_expression I>2\s(I)
_cod_data_source_file is5180.cif
_cod_data_source_block I
_cod_original_sg_symbol_H-M 'P 21/c'
_cod_database_code 2236381
_cod_database_fobs_code 2236381

loop_
_symmetry_equiv_pos_as_xyz
'x, y, z'
'-x, y+1/2, -z+1/2'
'-x, -y, -z'
'x, -y-1/2, z-1/2'

loop_
_atom_site_type_symbol
_atom_site_label
_atom_site_fract_x
_atom_site_fract_y
_atom_site_fract_z
_atom_site_U_iso_or_equiv
_atom_site_adp_type
_atom_site_calc_flag
_atom_site_refinement_flags
_atom_site_occupancy
_atom_site_symmetry_multiplicity
O O1A 1.0005(3) 0.92844(5) 0.64127(11) 0.0268(4) Uani d . 1 1
O O2A 0.9875(3) 0.97771(5) 0.57674(12) 0.0276(4) Uani d . 1 1
O O3A 0.6139(3) 0.99217(5) 0.26790(13) 0.0359(5) Uani d . 1 1
O O4A 0.3472(3) 0.95996(5) 0.20354(11) 0.0254(4) Uani d . 1 1
O O5A 0.2251(3) 0.75669(5) 0.35614(12) 0.0261(4) Uani d . 1 1
O O6A 0.2531(4) 0.70272(5) 0.39490(14) 0.0472(6) Uani d . 1 1
N N1A 0.7915(3) 0.87484(5) 0.55324(13) 0.0172(4) Uani d . 1 1
H H1AA 0.8764 0.8817 0.6060 0.021 Uiso calc R 1 1
N N2A 0.7233(3) 0.84100(5) 0.53897(13) 0.0171(4) Uani d . 1 1
N N3A 0.9363(3) 0.94709(5) 0.57465(13) 0.0177(4) Uani d . 1 1
N N4A 0.5092(3) 0.96680(6) 0.26601(14) 0.0209(5) Uani d . 1 1
N N5A 0.3093(3) 0.73305(6) 0.40790(14) 0.0241(5) Uani d . 1 1
C C1A 0.7255(4) 0.89752(6) 0.48449(15) 0.0151(5) Uani d . 1 1
C C2A 0.7932(3) 0.93258(6) 0.49190(15) 0.0150(5) Uani d . 1 1
C C3A 0.7244(4) 0.95503(6) 0.41999(16) 0.0167(5) Uani d . 1 1
H H3AA 0.7756 0.9781 0.4254 0.020 Uiso calc R 1 1
C C4A 0.5813(4) 0.94319(6) 0.34122(15) 0.0169(5) Uani d . 1 1
C C5A 0.5038(4) 0.90923(6) 0.33111(16) 0.0175(5) Uani d . 1 1
H H5AA 0.4012 0.9019 0.2764 0.021 Uiso calc R 1 1
C C6A 0.5780(4) 0.88679(6) 0.40110(15) 0.0175(5) Uani d . 1 1
H H6AA 0.5296 0.8635 0.3936 0.021 Uiso calc R 1 1
C C7A 0.7690(4) 0.82152(6) 0.60742(15) 0.0163(5) Uani d . 1 1
C C8A 0.6995(4) 0.78476(6) 0.58883(15) 0.0160(5) Uani d . 1 1
C C9A 0.5443(4) 0.77613(6) 0.50711(15) 0.0170(5) Uani d . 1 1
H H9AA 0.4835 0.7934 0.4633 0.020 Uiso calc R 1 1
C C10A 0.4817(4) 0.74167(6) 0.49183(16) 0.0193(5) Uani d . 1 1
C C11A 0.5691(4) 0.71538(6) 0.55242(17) 0.0220(5) Uani d . 1 1
H H11A 0.5253 0.6919 0.5391 0.026 Uiso calc R 1 1
C C12A 0.7215(4) 0.72408(7) 0.63267(17) 0.0219(5) Uani d . 1 1
H H12A 0.7839 0.7065 0.6754 0.026 Uiso calc R 1 1
C C13A 0.7846(4) 0.75853(6) 0.65159(16) 0.0189(5) Uani d . 1 1
H H13A 0.8868 0.7643 0.7079 0.023 Uiso calc R 1 1
C C14A 0.8828(4) 0.83316(7) 0.70094(17) 0.0272(6) Uani d . 1 1
H H14A 0.8557 0.8579 0.7058 0.041 Uiso calc R 1 1
H H14B 1.0276 0.8298 0.7191 0.041 Uiso calc R 1 1
H H14C 0.8396 0.8194 0.7390 0.041 Uiso calc R 1 1
O O1B 1.0090(3) 0.91068(5) 1.14668(12) 0.0260(4) Uani d . 1 1
O O2B 0.8666(3) 0.86026(4) 1.10339(12) 0.0266(4) Uani d . 1 1
O O3B 0.4725(4) 0.83754(6) 0.80216(16) 0.0654(9) Uani d . 1 1
O O4B 0.2945(3) 0.87838(5) 0.71768(12) 0.0334(5) Uani d . 1 1
O O5B 0.3878(3) 1.09140(5) 0.83376(11) 0.0236(4) Uani d . 1 1
O O6B 0.5168(3) 1.14326(5) 0.84719(12) 0.0309(5) Uani d . 1 1
N N1B 0.8365(3) 0.96614(5) 1.05174(13) 0.0190(4) Uani d . 1 1
H H1BA 0.9170 0.9595 1.1054 0.023 Uiso calc R 1 1
N N2B 0.8059(3) 1.00095(5) 1.03058(13) 0.0191(4) Uani d . 1 1
N N3B 0.8860(3) 0.89130(5) 1.09028(14) 0.0198(4) Uani d . 1 1
N N4B 0.4247(3) 0.86807(6) 0.78739(15) 0.0265(5) Uani d . 1 1
N N5B 0.5170(3) 1.11357(6) 0.87446(14) 0.0212(5) Uani d . 1 1
C C1B 0.7396(4) 0.94219(6) 0.98780(16) 0.0178(5) Uani d . 1 1
C C2B 0.7587(4) 0.90569(6) 1.00424(15) 0.0167(5) Uani d . 1 1
C C3B 0.6541(4) 0.88183(6) 0.93861(16) 0.0190(5) Uani d . 1 1
H H3BA 0.6687 0.8575 0.9506 0.023 Uiso calc R 1 1
C C4B 0.5301(4) 0.89357(6) 0.85670(16) 0.0192(5) Uani d . 1 1
C C5B 0.5034(4) 0.92931(7) 0.83717(16) 0.0193(5) Uani d . 1 1
H H5BA 0.4142 0.9370 0.7800 0.023 Uiso calc R 1 1
C C6B 0.6080(4) 0.95299(6) 0.90184(15) 0.0187(5) Uani d . 1 1
H H6BA 0.5918 0.9772 0.8886 0.022 Uiso calc R 1 1
C C7B 0.8768(4) 1.02291(6) 1.09502(16) 0.0168(5) Uani d . 1 1
C C8B 0.8458(4) 1.06007(6) 1.06806(15) 0.0164(5) Uani d . 1 1
C C9B 0.6992(4) 1.06913(6) 0.98502(15) 0.0170(5) Uani d . 1 1
H H9BA 0.6163 1.0518 0.9459 0.020 Uiso calc R 1 1
C C10B 0.6771(4) 1.10396(6) 0.96097(15) 0.0168(5) Uani d . 1 1
C C11B 0.7940(4) 1.13023(6) 1.01474(16) 0.0195(5) Uani d . 1 1
H H11B 0.7764 1.1538 0.9957 0.023 Uiso calc R 1 1
C C12B 0.9374(4) 1.12102(6) 1.09710(16) 0.0199(5) Uani d . 1 1
H H12B 1.0197 1.1385 1.1356 0.024 Uiso calc R 1 1
C C13B 0.9629(4) 1.08631(6) 1.12452(16) 0.0187(5) Uani d . 1 1
H H13B 1.0602 1.0805 1.1818 0.022 Uiso calc R 1 1
C C14B 0.9801(4) 1.01340(7) 1.19055(16) 0.0264(6) Uani d . 1 1
H H14D 0.9211 0.9919 1.2008 0.040 Uiso calc R 1 1
H H14E 0.9627 1.0323 1.2260 0.040 Uiso calc R 1 1
H H14F 1.1241 1.0098 1.2072 0.040 Uiso calc R 1 1
O O1C -0.1689(3) 0.74191(5) 0.38978(12) 0.0275(4) Uani d . 1 1
O O2C -0.1244(3) 0.69066(5) 0.44882(12) 0.0296(5) Uani d . 1 1
O O3C 0.2722(3) 0.67220(5) 0.75401(12) 0.0282(4) Uani d . 1 1
O O4C 0.5339(3) 0.70556(5) 0.81641(12) 0.0257(4) Uani d . 1 1
O O5C 0.5986(3) 0.91628(5) 0.66988(12) 0.0294(4) Uani d . 1 1
O O6C 0.5778(3) 0.96939(5) 0.62208(14) 0.0362(5) Uani d . 1 1
N N1C 0.0454(3) 0.79484(5) 0.47944(13) 0.0174(4) Uani d . 1 1
H H1CA -0.0484 0.7885 0.4280 0.021 Uiso calc R 1 1
N N2C 0.1181(3) 0.82847(5) 0.49206(13) 0.0170(4) Uani d . 1 1
N N3C -0.0874(3) 0.72206(5) 0.45348(14) 0.0199(4) Uani d . 1 1
N N4C 0.3685(3) 0.69869(5) 0.75661(13) 0.0192(4) Uani d . 1 1
N N5C 0.5215(3) 0.93881(6) 0.61320(14) 0.0225(5) Uani d . 1 1
C C1C 0.1188(4) 0.77154(6) 0.54654(16) 0.0163(5) Uani d . 1 1
C C2C 0.0576(4) 0.73607(6) 0.53636(15) 0.0168(5) Uani d . 1 1
C C3C 0.1358(4) 0.71267(6) 0.60596(16) 0.0175(5) Uani d . 1 1
H H3CA 0.0887 0.6893 0.5990 0.021 Uiso calc R 1 1
C C4C 0.2817(4) 0.72381(6) 0.68475(16) 0.0177(5) Uani d . 1 1
C C5C 0.3507(4) 0.75844(6) 0.69789(16) 0.0183(5) Uani d . 1 1
H H5CA 0.4538 0.7655 0.7528 0.022 Uiso calc R 1 1
C C6C 0.2673(4) 0.78189(6) 0.63043(16) 0.0186(5) Uani d . 1 1
H H6CA 0.3094 0.8055 0.6399 0.022 Uiso calc R 1 1
C C7C 0.0635(4) 0.84757(6) 0.42229(16) 0.0155(5) Uani d . 1 1
C C8C 0.1381(3) 0.88409(6) 0.43691(15) 0.0159(5) Uani d . 1 1
C C9C 0.2878(3) 0.89426(6) 0.51852(15) 0.0166(5) Uani d . 1 1
H H9CA 0.3415 0.8782 0.5658 0.020 Uiso calc R 1 1
C C10C 0.3557(4) 0.92842(7) 0.52864(16) 0.0188(5) Uani d . 1 1
C C11C 0.2798(4) 0.95319(7) 0.46272(17) 0.0213(5) Uani d . 1 1
H H11C 0.3289 0.9765 0.4722 0.026 Uiso calc R 1 1
C C12C 0.1305(4) 0.94299(7) 0.38283(17) 0.0224(5) Uani d . 1 1
H H12C 0.0747 0.9595 0.3366 0.027 Uiso calc R 1 1
C C13C 0.0606(4) 0.90885(6) 0.36922(16) 0.0184(5) Uani d . 1 1
H H13C -0.0407 0.9022 0.3135 0.022 Uiso calc R 1 1
C C14C -0.0651(4) 0.83538(7) 0.33029(16) 0.0213(5) Uani d . 1 1
H H14G -0.0393 0.8106 0.3251 0.032 Uiso calc R 1 1
H H14H -0.0323 0.8489 0.2886 0.032 Uiso calc R 1 1
H H14J -0.2076 0.8387 0.3172 0.032 Uiso calc R 1 1

loop_
_atom_site_aniso_label
_atom_site_aniso_U_11
_atom_site_aniso_U_22
_atom_site_aniso_U_33
_atom_site_aniso_U_12
_atom_site_aniso_U_13
_atom_site_aniso_U_23
O1A 0.0358(11) 0.0155(9) 0.0182(9) -0.0019(8) 0.0009(9) 0.0017(7)
O2A 0.0367(11) 0.0116(9) 0.0281(10) -0.0104(8) 0.0075(9) -0.0028(8)
O3A 0.0391(12) 0.0254(11) 0.0337(11) -0.0106(9) 0.0063(10) 0.0128(9)
O4A 0.0245(10) 0.0247(10) 0.0195(9) 0.0024(8) 0.0022(8) 0.0006(8)
O5A 0.0274(10) 0.0230(10) 0.0221(9) -0.0029(8) 0.0048(8) 0.0017(8)
O6A 0.0701(17) 0.0199(11) 0.0339(12) -0.0224(11) 0.0051(12) -0.0043(9)
N1A 0.0234(11) 0.0084(10) 0.0156(10) -0.0035(8) 0.0041(9) -0.0013(8)
N2A 0.0208(11) 0.0089(10) 0.0200(10) -0.0020(8) 0.0072(9) -0.0017(8)
N3A 0.0182(10) 0.0132(11) 0.0187(10) -0.0030(8) 0.0051(9) -0.0032(8)
N4A 0.0231(11) 0.0165(11) 0.0199(11) 0.0023(9) 0.0062(10) 0.0015(9)
N5A 0.0299(13) 0.0203(12) 0.0221(11) -0.0089(10) 0.0111(10) -0.0029(9)
C1A 0.0174(12) 0.0113(11) 0.0168(11) 0.0008(9) 0.0074(10) -0.0015(9)
C2A 0.0149(11) 0.0123(12) 0.0156(11) -0.0025(9) 0.0044(10) -0.0023(9)
C3A 0.0190(12) 0.0093(11) 0.0226(12) -0.0013(9) 0.0094(11) -0.0002(9)
C4A 0.0187(12) 0.0148(12) 0.0176(11) 0.0028(9) 0.0081(10) 0.0034(9)
C5A 0.0172(12) 0.0167(13) 0.0181(12) -0.0025(10) 0.0070(10) -0.0031(9)
C6A 0.0190(12) 0.0130(12) 0.0196(12) -0.0033(9) 0.0075(10) -0.0045(9)
C7A 0.0178(12) 0.0122(12) 0.0178(11) -0.0015(9) 0.0063(10) -0.0006(9)
C8A 0.0184(12) 0.0119(12) 0.0185(12) 0.0003(9) 0.0086(10) 0.0009(9)
C9A 0.0212(12) 0.0123(12) 0.0174(11) -0.0008(9) 0.0082(10) -0.0003(9)
C10A 0.0226(13) 0.0166(13) 0.0190(12) -0.0051(10) 0.0093(11) -0.0041(10)
C11A 0.0289(14) 0.0109(12) 0.0270(14) -0.0014(10) 0.0128(12) 0.0016(10)
C12A 0.0244(13) 0.0147(13) 0.0249(13) 0.0023(10) 0.0088(12) 0.0080(10)
C13A 0.0181(12) 0.0168(13) 0.0194(12) 0.0001(10) 0.0056(10) 0.0015(10)
C14A 0.0379(16) 0.0167(14) 0.0196(13) -0.0032(12) 0.0052(12) -0.0002(10)
O1B 0.0257(10) 0.0190(10) 0.0227(9) -0.0029(8) 0.0000(8) 0.0006(8)
O2B 0.0398(12) 0.0102(9) 0.0266(10) 0.0045(8) 0.0110(9) 0.0042(7)
O3B 0.0775(19) 0.0186(12) 0.0493(15) 0.0105(12) -0.0220(14) -0.0143(11)
O4B 0.0345(12) 0.0299(12) 0.0223(10) -0.0046(9) -0.0010(9) -0.0023(8)
O5B 0.0237(10) 0.0202(10) 0.0220(9) 0.0008(8) 0.0050(8) -0.0036(8)
O6B 0.0378(12) 0.0190(10) 0.0285(10) 0.0022(9) 0.0070(9) 0.0090(8)
N1B 0.0247(11) 0.0118(10) 0.0159(10) -0.0002(8) 0.0042(9) 0.0012(8)
N2B 0.0228(11) 0.0123(10) 0.0199(10) 0.0007(8) 0.0070(9) 0.0012(8)
N3B 0.0234(11) 0.0143(11) 0.0212(11) 0.0017(9) 0.0090(10) 0.0008(8)
N4B 0.0267(12) 0.0207(13) 0.0248(12) -0.0014(10) 0.0039(10) -0.0042(9)
N5B 0.0248(11) 0.0169(11) 0.0202(11) 0.0031(9) 0.0078(10) -0.0008(9)
C1B 0.0202(12) 0.0146(12) 0.0194(12) -0.0002(10) 0.0092(10) -0.0001(10)
C2B 0.0179(12) 0.0140(12) 0.0175(11) 0.0010(9) 0.0068(10) 0.0008(9)
C3B 0.0201(13) 0.0119(12) 0.0236(13) -0.0002(10) 0.0079(11) -0.0020(10)
C4B 0.0185(12) 0.0169(13) 0.0204(12) -0.0024(10) 0.0063(11) -0.0058(10)
C5B 0.0193(12) 0.0209(13) 0.0169(12) 0.0023(10) 0.0069(10) 0.0022(10)
C6B 0.0217(13) 0.0153(13) 0.0178(12) 0.0034(10) 0.0071(11) 0.0026(9)
C7B 0.0205(12) 0.0113(12) 0.0181(12) 0.0010(9) 0.0076(10) 0.0001(9)
C8B 0.0191(12) 0.0130(12) 0.0165(11) -0.0008(9) 0.0071(10) -0.0017(9)
C9B 0.0177(12) 0.0154(12) 0.0172(11) -0.0006(9) 0.0068(10) -0.0022(9)
C10B 0.0186(12) 0.0155(12) 0.0149(11) 0.0038(9) 0.0057(10) 0.0025(9)
C11B 0.0247(13) 0.0114(12) 0.0228(13) 0.0010(10) 0.0103(11) 0.0001(10)
C12B 0.0235(13) 0.0139(12) 0.0207(12) -0.0048(10) 0.0079(11) -0.0062(10)
C13B 0.0194(12) 0.0169(13) 0.0169(11) -0.0005(10) 0.0050(10) -0.0020(9)
C14B 0.0379(16) 0.0157(13) 0.0198(13) 0.0033(12) 0.0067(12) -0.0006(10)
O1C 0.0319(11) 0.0156(10) 0.0234(10) -0.0011(8) 0.0004(9) 0.0041(8)
O2C 0.0362(11) 0.0106(9) 0.0299(10) -0.0063(8) 0.0024(9) -0.0026(8)
O3C 0.0300(11) 0.0185(10) 0.0316(11) -0.0023(8) 0.0088(9) 0.0074(8)
O4C 0.0213(10) 0.0264(11) 0.0211(9) 0.0031(8) 0.0010(8) 0.0028(8)
O5C 0.0267(10) 0.0303(11) 0.0234(10) -0.0038(9) 0.0032(9) -0.0006(8)
O6C 0.0383(12) 0.0194(11) 0.0402(12) -0.0093(9) 0.0064(10) -0.0093(9)
N1C 0.0215(11) 0.0100(10) 0.0162(10) -0.0016(8) 0.0035(9) -0.0005(8)
N2C 0.0199(11) 0.0096(10) 0.0212(10) -0.0013(8) 0.0084(9) -0.0019(8)
N3C 0.0195(11) 0.0153(11) 0.0211(11) -0.0016(9) 0.0050(9) -0.0014(9)
N4C 0.0214(11) 0.0160(11) 0.0179(10) 0.0026(9) 0.0061(9) 0.0019(8)
N5C 0.0213(11) 0.0214(12) 0.0235(11) -0.0028(9) 0.0084(10) -0.0058(9)
C1C 0.0197(12) 0.0114(12) 0.0190(12) 0.0000(9) 0.0096(10) -0.0004(9)
C2C 0.0188(12) 0.0109(12) 0.0170(11) -0.0006(9) 0.0041(10) -0.0007(9)
C3C 0.0203(12) 0.0099(12) 0.0222(12) -0.0004(9) 0.0090(11) -0.0013(9)
C4C 0.0185(12) 0.0155(12) 0.0185(12) 0.0026(10) 0.0073(10) 0.0039(9)
C5C 0.0201(12) 0.0158(13) 0.0178(12) -0.0025(10) 0.0068(10) -0.0012(9)
C6C 0.0227(13) 0.0128(12) 0.0197(12) -0.0041(10) 0.0084(11) -0.0022(9)
C7C 0.0156(11) 0.0097(11) 0.0197(12) -0.0006(9) 0.0061(10) -0.0005(9)
C8C 0.0163(12) 0.0143(12) 0.0176(11) 0.0007(9) 0.0078(10) 0.0007(9)
C9C 0.0170(12) 0.0139(12) 0.0165(11) 0.0021(9) 0.0048(10) 0.0011(9)
C10C 0.0157(12) 0.0184(13) 0.0208(12) -0.0013(10) 0.0063(10) -0.0045(10)
C11C 0.0231(13) 0.0113(12) 0.0317(14) -0.0014(10) 0.0137(12) -0.0002(10)
C12C 0.0244(13) 0.0183(13) 0.0239(13) 0.0039(11) 0.0097(11) 0.0073(10)
C13C 0.0186(12) 0.0163(13) 0.0184(12) 0.0005(10) 0.0061(10) 0.0007(10)
C14C 0.0243(13) 0.0148(13) 0.0183(12) -0.0034(10) 0.0027(11) -0.0001(10)

loop_
_atom_type_symbol
_atom_type_description
_atom_type_scat_dispersion_real
_atom_type_scat_dispersion_imag
_atom_type_scat_source
C C 0.0033 0.0016 'International Tables Vol C Tables 4.2.6.8 and 6.1.1.4'
H H 0.0000 0.0000 'International Tables Vol C Tables 4.2.6.8 and 6.1.1.4'
N N 0.0061 0.0033 'International Tables Vol C Tables 4.2.6.8 and 6.1.1.4'
O O 0.0106 0.0060 'International Tables Vol C Tables 4.2.6.8 and 6.1.1.4'

loop_
_geom_angle_atom_site_label_1
_geom_angle_atom_site_label_2
_geom_angle_atom_site_label_3
_geom_angle
C1A N1A N2A 118.9(2)
C1A N1A H1AA 120.5
N2A N1A H1AA 120.5
C7A N2A N1A 117.0(2)
O2A N3A O1A 122.1(2)
O2A N3A C2A 118.8(2)
O1A N3A C2A 119.1(2)
O3A N4A O4A 123.7(2)
O3A N4A C4A 118.4(2)
O4A N4A C4A 117.9(2)
O6A N5A O5A 123.2(2)
O6A N5A C10A 118.1(2)
O5A N5A C10A 118.7(2)
N1A C1A C6A 120.0(2)
N1A C1A C2A 123.1(2)
C6A C1A C2A 116.9(2)
C3A C2A C1A 121.7(2)
C3A C2A N3A 116.2(2)
C1A C2A N3A 122.1(2)
C4A C3A C2A 118.7(2)
C4A C3A H3AA 120.7
C2A C3A H3AA 120.7
C3A C4A C5A 121.9(2)
C3A C4A N4A 118.5(2)
C5A C4A N4A 119.5(2)
C6A C5A C4A 119.2(2)
C6A C5A H5AA 120.4
C4A C5A H5AA 120.4
C5A C6A C1A 121.5(2)
C5A C6A H6AA 119.2
C1A C6A H6AA 119.2
N2A C7A C8A 115.2(2)
N2A C7A C14A 125.4(2)
C8A C7A C14A 119.4(2)
C13A C8A C9A 119.0(2)
C13A C8A C7A 121.4(2)
C9A C8A C7A 119.6(2)
C10A C9A C8A 118.3(2)
C10A C9A H9AA 120.9
C8A C9A H9AA 120.9
C11A C10A C9A 123.1(2)
C11A C10A N5A 118.7(2)
C9A C10A N5A 118.2(2)
C12A C11A C10A 118.3(2)
C12A C11A H11A 120.9
C10A C11A H11A 120.9
C11A C12A C13A 120.4(2)
C11A C12A H12A 119.8
C13A C12A H12A 119.8
C12A C13A C8A 120.9(2)
C12A C13A H13A 119.6
C8A C13A H13A 119.6
C7A C14A H14A 109.5
C7A C14A H14B 109.5
H14A C14A H14B 109.5
C7A C14A H14C 109.5
H14A C14A H14C 109.5
H14B C14A H14C 109.5
C1B N1B N2B 118.5(2)
C1B N1B H1BA 120.7
N2B N1B H1BA 120.7
C7B N2B N1B 116.9(2)
O2B N3B O1B 123.1(2)
O2B N3B C2B 118.1(2)
O1B N3B C2B 118.9(2)
O3B N4B O4B 123.2(2)
O3B N4B C4B 118.1(2)
O4B N4B C4B 118.7(2)
O6B N5B O5B 123.4(2)
O6B N5B C10B 118.3(2)
O5B N5B C10B 118.3(2)
N1B C1B C6B 120.6(2)
N1B C1B C2B 122.4(2)
C6B C1B C2B 117.0(2)
C3B C2B C1B 121.3(2)
C3B C2B N3B 116.4(2)
C1B C2B N3B 122.3(2)
C4B C3B C2B 119.4(2)
C4B C3B H3BA 120.3
C2B C3B H3BA 120.3
C3B C4B C5B 121.7(2)
C3B C4B N4B 118.8(2)
C5B C4B N4B 119.5(2)
C6B C5B C4B 119.0(2)
C6B C5B H5BA 120.5
C4B C5B H5BA 120.5
C5B C6B C1B 121.5(2)
C5B C6B H6BA 119.2
C1B C6B H6BA 119.2
N2B C7B C8B 114.5(2)
N2B C7B C14B 125.3(2)
C8B C7B C14B 120.2(2)
C9B C8B C13B 119.2(2)
C9B C8B C7B 119.8(2)
C13B C8B C7B 120.9(2)
C10B C9B C8B 118.5(2)
C10B C9B H9BA 120.8
C8B C9B H9BA 120.8
C11B C10B C9B 123.4(2)
C11B C10B N5B 118.3(2)
C9B C10B N5B 118.3(2)
C10B C11B C12B 117.7(2)
C10B C11B H11B 121.1
C12B C11B H11B 121.1
C11B C12B C13B 120.9(2)
C11B C12B H12B 119.6
C13B C12B H12B 119.6
C12B C13B C8B 120.3(2)
C12B C13B H13B 119.8
C8B C13B H13B 119.8
C7B C14B H14D 109.5
C7B C14B H14E 109.5
H14D C14B H14E 109.5
C7B C14B H14F 109.5
H14D C14B H14F 109.5
H14E C14B H14F 109.5
C1C N1C N2C 119.8(2)
C1C N1C H1CA 120.1
N2C N1C H1CA 120.1
C7C N2C N1C 116.2(2)
O2C N3C O1C 122.3(2)
O2C N3C C2C 118.5(2)
O1C N3C C2C 119.3(2)
O3C N4C O4C 124.0(2)
O3C N4C C4C 118.3(2)
O4C N4C C4C 117.7(2)
O5C N5C O6C 123.7(2)
O5C N5C C10C 118.3(2)
O6C N5C C10C 118.0(2)
N1C C1C C2C 122.5(2)
N1C C1C C6C 120.3(2)
C2C C1C C6C 117.1(2)
C3C C2C C1C 121.4(2)
C3C C2C N3C 116.2(2)
C1C C2C N3C 122.4(2)
C4C C3C C2C 119.0(2)
C4C C3C H3CA 120.5
C2C C3C H3CA 120.5
C3C C4C C5C 121.9(2)
C3C C4C N4C 118.7(2)
C5C C4C N4C 119.5(2)
C6C C5C C4C 119.1(2)
C6C C5C H5CA 120.5
C4C C5C H5CA 120.5
C5C C6C C1C 121.4(2)
C5C C6C H6CA 119.3
C1C C6C H6CA 119.3
N2C C7C C8C 115.7(2)
N2C C7C C14C 125.0(2)
C8C C7C C14C 119.3(2)
C9C C8C C13C 119.0(2)
C9C C8C C7C 120.3(2)
C13C C8C C7C 120.7(2)
C10C C9C C8C 118.3(2)
C10C C9C H9CA 120.8
C8C C9C H9CA 120.8
C11C C10C C9C 123.3(2)
C11C C10C N5C 118.1(2)
C9C C10C N5C 118.6(2)
C12C C11C C10C 117.8(2)
C12C C11C H11C 121.1
C10C C11C H11C 121.1
C11C C12C C13C 120.8(2)
C11C C12C H12C 119.6
C13C C12C H12C 119.6
C12C C13C C8C 120.7(2)
C12C C13C H13C 119.6
C8C C13C H13C 119.6
C7C C14C H14G 109.5
C7C C14C H14H 109.5
H14G C14C H14H 109.5
C7C C14C H14J 109.5
H14G C14C H14J 109.5
H14H C14C H14J 109.5

loop_
_geom_bond_atom_site_label_1
_geom_bond_atom_site_label_2
_geom_bond_distance
O1A N3A 1.240(3)
O2A N3A 1.229(3)
O3A N4A 1.231(3)
O4A N4A 1.234(3)
O5A N5A 1.226(3)
O6A N5A 1.222(3)
N1A C1A 1.360(3)
N1A N2A 1.375(3)
N1A H1AA 0.8800
N2A C7A 1.291(3)
N3A C2A 1.450(3)
N4A C4A 1.459(3)
N5A C10A 1.476(3)
C1A C6A 1.419(3)
C1A C2A 1.420(3)
C2A C3A 1.392(3)
C3A C4A 1.370(3)
C3A H3AA 0.9500
C4A C5A 1.402(3)
C5A C6A 1.370(3)
C5A H5AA 0.9500
C6A H6AA 0.9500
C7A C8A 1.486(3)
C7A C14A 1.500(3)
C8A C13A 1.398(3)
C8A C9A 1.400(3)
C9A C10A 1.387(3)
C9A H9AA 0.9500
C10A C11A 1.382(3)
C11A C12A 1.377(4)
C11A H11A 0.9500
C12A C13A 1.391(3)
C12A H12A 0.9500
C13A H13A 0.9500
C14A H14A 0.9800
C14A H14B 0.9800
C14A H14C 0.9800
O1B N3B 1.240(3)
O2B N3B 1.230(3)
O3B N4B 1.217(3)
O4B N4B 1.220(3)
O5B N5B 1.239(3)
O6B N5B 1.227(3)
N1B C1B 1.362(3)
N1B N2B 1.375(3)
N1B H1BA 0.8800
N2B C7B 1.294(3)
N3B C2B 1.456(3)
N4B C4B 1.464(3)
N5B C10B 1.475(3)
C1B C6B 1.415(3)
C1B C2B 1.423(3)
C2B C3B 1.386(3)
C3B C4B 1.364(3)
C3B H3BA 0.9500
C4B C5B 1.404(3)
C5B C6B 1.373(3)
C5B H5BA 0.9500
C6B H6BA 0.9500
C7B C8B 1.483(3)
C7B C14B 1.500(3)
C8B C9B 1.396(3)
C8B C13B 1.399(3)
C9B C10B 1.385(3)
C9B H9BA 0.9500
C10B C11B 1.381(3)
C11B C12B 1.381(4)
C11B H11B 0.9500
C12B C13B 1.395(3)
C12B H12B 0.9500
C13B H13B 0.9500
C14B H14D 0.9800
C14B H14E 0.9800
C14B H14F 0.9800
O1C N3C 1.240(3)
O2C N3C 1.230(3)
O3C N4C 1.228(3)
O4C N4C 1.230(3)
O5C N5C 1.231(3)
O6C N5C 1.231(3)
N1C C1C 1.358(3)
N1C N2C 1.377(3)
N1C H1CA 0.8800
N2C C7C 1.293(3)
N3C C2C 1.449(3)
N4C C4C 1.462(3)
N5C C10C 1.479(3)
C1C C2C 1.420(3)
C1C C6C 1.423(3)
C2C C3C 1.390(3)
C3C C4C 1.369(3)
C3C H3CA 0.9500
C4C C5C 1.405(3)
C5C C6C 1.370(3)
C5C H5CA 0.9500
C6C H6CA 0.9500
C7C C8C 1.486(3)
C7C C14C 1.503(3)
C8C C9C 1.399(3)
C8C C13C 1.403(3)
C9C C10C 1.386(3)
C9C H9CA 0.9500
C10C C11C 1.384(4)
C11C C12C 1.380(4)
C11C H11C 0.9500
C12C C13C 1.389(3)
C12C H12C 0.9500
C13C H13C 0.9500
C14C H14G 0.9800
C14C H14H 0.9800
C14C H14J 0.9800

loop_
_geom_hbond_atom_site_label_D
_geom_hbond_atom_site_label_H
_geom_hbond_atom_site_label_A
_geom_hbond_site_symmetry_A
_geom_hbond_distance_DH
_geom_hbond_distance_HA
_geom_hbond_distance_DA
_geom_hbond_angle_DHA
_geom_hbond_publ_flag
N1A H1AA O1A 1_555 0.88 1.98 2.615(3) 128 y
N1B H1BA O1B 1_555 0.88 2.01 2.637(3) 127 y
N1C H1CA O1C 1_555 0.88 1.98 2.617(3) 129 y
C3A H3AA O2A 3_776 0.95 2.44 3.320(3) 154 y
C3B H3BA O2C 4_676 0.95 2.40 3.188(3) 140 y
C3C H3CA O2B 4_475 0.95 2.52 3.413(3) 156 y
C14B H14F O4A 1_656 0.98 2.53 3.316(4) 137 y
C14C H14J O4C 4_475 0.98 2.54 3.253(4) 129 y

loop_
_geom_torsion_atom_site_label_1
_geom_torsion_atom_site_label_2
_geom_torsion_atom_site_label_3
_geom_torsion_atom_site_label_4
_geom_torsion
C1A N1A N2A C7A -171.6(2)
N2A N1A C1A C6A 4.3(3)
N2A N1A C1A C2A -177.5(2)
N1A C1A C2A C3A 179.3(2)
C6A C1A C2A C3A -2.5(3)
N1A C1A C2A N3A -1.2(3)
C6A C1A C2A N3A 177.0(2)
O2A N3A C2A C3A 0.1(3)
O1A N3A C2A C3A 178.9(2)
O2A N3A C2A C1A -179.4(2)
O1A N3A C2A C1A -0.6(3)
C1A C2A C3A C4A 2.8(3)
N3A C2A C3A C4A -176.7(2)
C2A C3A C4A C5A -0.4(4)
C2A C3A C4A N4A 179.9(2)
O3A N4A C4A C3A 19.8(3)
O4A N4A C4A C3A -160.9(2)
O3A N4A C4A C5A -159.9(2)
O4A N4A C4A C5A 19.4(3)
C3A C4A C5A C6A -2.3(4)
N4A C4A C5A C6A 177.4(2)
C4A C5A C6A C1A 2.6(4)
N1A C1A C6A C5A 178.0(2)
C2A C1A C6A C5A -0.2(3)
N1A N2A C7A C8A -177.61(19)
N1A N2A C7A C14A 2.6(4)
N2A C7A C8A C13A 161.1(2)
C14A C7A C8A C13A -19.1(3)
N2A C7A C8A C9A -19.5(3)
C14A C7A C8A C9A 160.3(2)
C13A C8A C9A C10A -0.1(3)
C7A C8A C9A C10A -179.6(2)
C8A C9A C10A C11A -2.0(4)
C8A C9A C10A N5A 176.1(2)
O6A N5A C10A C11A -1.2(4)
O5A N5A C10A C11A 176.2(2)
O6A N5A C10A C9A -179.3(2)
O5A N5A C10A C9A -1.9(3)
C9A C10A C11A C12A 2.0(4)
N5A C10A C11A C12A -176.0(2)
C10A C11A C12A C13A 0.0(4)
C11A C12A C13A C8A -2.0(4)
C9A C8A C13A C12A 2.1(4)
C7A C8A C13A C12A -178.5(2)
C1B N1B N2B C7B 170.5(2)
N2B N1B C1B C6B -0.9(3)
N2B N1B C1B C2B -178.5(2)
N1B C1B C2B C3B 178.2(2)
C6B C1B C2B C3B 0.5(3)
N1B C1B C2B N3B -1.1(4)
C6B C1B C2B N3B -178.8(2)
O2B N3B C2B C3B -12.4(3)
O1B N3B C2B C3B 167.4(2)
O2B N3B C2B C1B 167.0(2)
O1B N3B C2B C1B -13.2(3)
C1B C2B C3B C4B -0.1(4)
N3B C2B C3B C4B 179.2(2)
C2B C3B C4B C5B -0.8(4)
C2B C3B C4B N4B 178.4(2)
O3B N4B C4B C3B -9.8(4)
O4B N4B C4B C3B 170.6(2)
O3B N4B C4B C5B 169.4(3)
O4B N4B C4B C5B -10.2(4)
C3B C4B C5B C6B 1.3(4)
N4B C4B C5B C6B -177.9(2)
C4B C5B C6B C1B -0.9(4)
N1B C1B C6B C5B -177.7(2)
C2B C1B C6B C5B 0.0(3)
N1B N2B C7B C8B 177.9(2)
N1B N2B C7B C14B -3.1(4)
N2B C7B C8B C9B 19.2(3)
C14B C7B C8B C9B -159.9(2)
N2B C7B C8B C13B -160.4(2)
C14B C7B C8B C13B 20.6(3)
C13B C8B C9B C10B 1.0(3)
C7B C8B C9B C10B -178.5(2)
C8B C9B C10B C11B 0.5(4)
C8B C9B C10B N5B -177.8(2)
O6B N5B C10B C11B 12.8(3)
O5B N5B C10B C11B -166.1(2)
O6B N5B C10B C9B -168.8(2)
O5B N5B C10B C9B 12.3(3)
C9B C10B C11B C12B -1.1(4)
N5B C10B C11B C12B 177.2(2)
C10B C11B C12B C13B 0.2(4)
C11B C12B C13B C8B 1.3(4)
C9B C8B C13B C12B -1.9(3)
C7B C8B C13B C12B 177.6(2)
C1C N1C N2C C7C 170.1(2)
N2C N1C C1C C2C -176.7(2)
N2C N1C C1C C6C 1.4(3)
N1C C1C C2C C3C 179.7(2)
C6C C1C C2C C3C 1.5(3)
N1C C1C C2C N3C 0.2(4)
C6C C1C C2C N3C -178.0(2)
O2C N3C C2C C3C -3.3(3)
O1C N3C C2C C3C 177.1(2)
O2C N3C C2C C1C 176.2(2)
O1C N3C C2C C1C -3.4(3)
C1C C2C C3C C4C -3.0(4)
N3C C2C C3C C4C 176.5(2)
C2C C3C C4C C5C 1.7(4)
C2C C3C C4C N4C -177.7(2)
O3C N4C C4C C3C -21.0(3)
O4C N4C C4C C3C 159.4(2)
O3C N4C C4C C5C 159.5(2)
O4C N4C C4C C5C -20.1(3)
C3C C4C C5C C6C 1.1(4)
N4C C4C C5C C6C -179.4(2)
C4C C5C C6C C1C -2.7(4)
N1C C1C C6C C5C -176.8(2)
C2C C1C C6C C5C 1.4(3)
N1C N2C C7C C8C 178.35(19)
N1C N2C C7C C14C -2.1(3)
N2C C7C C8C C9C 11.8(3)
C14C C7C C8C C9C -167.8(2)
N2C C7C C8C C13C -168.6(2)
C14C C7C C8C C13C 11.9(3)
C13C C8C C9C C10C -1.0(3)
C7C C8C C9C C10C 178.7(2)
C8C C9C C10C C11C 1.5(4)
C8C C9C C10C N5C -176.7(2)
O5C N5C C10C C11C -175.2(2)
O6C N5C C10C C11C 3.1(3)
O5C N5C C10C C9C 3.1(3)
O6C N5C C10C C9C -178.5(2)
C9C C10C C11C C12C -0.7(4)
N5C C10C C11C C12C 177.5(2)
C10C C11C C12C C13C -0.6(4)
C11C C12C C13C C8C 1.1(4)
C9C C8C C13C C12C -0.3(3)
C7C C8C C13C C12C -179.9(2)

loop_
_cod_related_entry_id
_cod_related_entry_database
_cod_related_entry_code
1 ChemSpider 7843992
